data_7005551
loop_
_publ_author_name
'Chen, Matthew'
'Fulton, J. Robin'
'Hitchcock, Peter B.'
'Johnstone, Nick C.'
'Lappert, Michael F.'
'Protchenko, Andrey V.'

_publ_section_title
;
 Synthesis and theoretical studies on rare three-coordinate lead
 complexes.
;
_journal_issue 26
_journal_name_full 'Dalton transactions (Cambridge, England : 2003)'
_journal_page_first 2770
_journal_page_last 2778
_journal_paper_doi 10.1039/b702994b
_journal_year 2007
_chemical_compound_source 'synthesis as described'
_chemical_formula_moiety 'C29 H41 Cl1 N2 Pb1'
_chemical_formula_sum 'C29 H41 Cl N2 Pb'
_chemical_formula_weight 660.28
_chemical_name_common (PbCl(C6H3iPr2NC(Me)CHC(Me)NC6H3iPr2))
_chemical_name_systematic
;
?
;
_space_group_IT_number 2
_symmetry_cell_setting triclinic
_symmetry_Int_Tables_number 2
_symmetry_space_group_name_Hall '-P 1'
_symmetry_space_group_name_H-M 'P -1'
_atom_sites_solution_hydrogens geom
_atom_sites_solution_primary direct
_atom_sites_solution_secondary difmap
_audit_conform_dict_location ftp://ftp.iucr.org/pub/cif_core.dic
_audit_conform_dict_name cif_core.dic
_audit_conform_dict_version 2.2
_audit_creation_date 2003-09-09T11:32:00-00:00
_audit_creation_method 'WinGX routine CIF_UPDATE'
_cell_angle_alpha 89.464(1)
_cell_angle_beta 72.864(1)
_cell_angle_gamma 70.868(1)
_cell_formula_units_Z 2
_cell_length_a 10.4070(1)
_cell_length_b 12.0343(1)
_cell_length_c 12.4700(2)
_cell_measurement_reflns_used 20697
_cell_measurement_temperature 173(2)
_cell_measurement_theta_max 27.485
_cell_measurement_theta_min 3.705
_cell_measurement_wavelength 0.71073
_cell_volume 1403.40(3)
_computing_cell_refinement 'HKL Scalepack (Otwinowski & Minor 1997)'
_computing_data_collection 'Collect (Nonius BV, 1997-2000)'
_computing_data_reduction 'HKL Denzo and Scalepack (Otwinowski & Minor 1997)'
_computing_molecular_graphics 'Ortep-3 for Windows (Farrugia, 1997)'
_computing_publication_material 'WinGX publication routines (Farrugia, 1999)'
_computing_structure_refinement 'SHELXL-97 (Sheldrick, 1997)'
_computing_structure_solution 'SHELXS-97 (Sheldrick, 1997)'
_diffrn_ambient_temperature 173(2)
_diffrn_detector 'CCD plate'
_diffrn_measured_fraction_theta_full 0.991
_diffrn_measured_fraction_theta_max 0.991
_diffrn_measurement_device '95mm CCD camera on \k-goniostat'
_diffrn_measurement_device_type KappaCCD
_diffrn_measurement_method 'CCD rotation images, thick slices'
_diffrn_orient_matrix_type 'by Nonius Collect from scalepack cell'
_diffrn_orient_matrix_UB_11 0.583376E-1
_diffrn_orient_matrix_UB_12 -0.181112E-1
_diffrn_orient_matrix_UB_13 -0.813673E-1
_diffrn_orient_matrix_UB_21 0.896111E-1
_diffrn_orient_matrix_UB_22 -0.241562E-1
_diffrn_orient_matrix_UB_23 0.219229E-1
_diffrn_orient_matrix_UB_31 -0.919E-4
_diffrn_orient_matrix_UB_32 -0.830495E-1
_diffrn_orient_matrix_UB_33 0.27016E-2
_diffrn_radiation_monochromator graphite
_diffrn_radiation_probe x-ray
_diffrn_radiation_type MoK\a
_diffrn_radiation_wavelength 0.71073
_diffrn_reflns_av_R_equivalents 0.0463
_diffrn_reflns_av_unetI/netI 0.029
_diffrn_reflns_limit_h_max 13
_diffrn_reflns_limit_h_min -13
_diffrn_reflns_limit_k_max 15
_diffrn_reflns_limit_k_min -15
_diffrn_reflns_limit_l_max 16
_diffrn_reflns_limit_l_min -16
_diffrn_reflns_number 27534
_diffrn_reflns_theta_full 27.48
_diffrn_reflns_theta_max 27.48
_diffrn_reflns_theta_min 3.72
_diffrn_source 'Enraf Nonius FR590'
_exptl_absorpt_coefficient_mu 6.125
_exptl_absorpt_correction_T_max 0.3722
_exptl_absorpt_correction_T_min 0.2365
_exptl_absorpt_correction_type multi-scan
_exptl_absorpt_process_details
;
[c.f. r.h. blessing, acta cryst. (1995), a51, 33-38]
;
_exptl_crystal_colour 'pale yellow'
_exptl_crystal_density_diffrn 1.563
_exptl_crystal_density_method 'not measured'
_exptl_crystal_description prism
_exptl_crystal_F_000 656
_exptl_crystal_size_max 0.2
_exptl_crystal_size_mid 0.2
_exptl_crystal_size_min 0.2
_refine_diff_density_max 0.793
_refine_diff_density_min -1.213
_refine_diff_density_rms 0.082
_refine_ls_extinction_method none
_refine_ls_goodness_of_fit_ref 1.071
_refine_ls_hydrogen_treatment riding
_refine_ls_matrix_type full
_refine_ls_number_parameters 300
_refine_ls_number_reflns 6372
_refine_ls_number_restraints 0
_refine_ls_restrained_S_all 1.071
_refine_ls_R_factor_all 0.0223
_refine_ls_R_factor_gt 0.0197
_refine_ls_shift/su_max 0.001
_refine_ls_shift/su_mean 0
_refine_ls_structure_factor_coef Fsqd
_refine_ls_weighting_details 'calc w=1/[\s^2^(Fo^2^)+(0.0136P)^2^+1.2568P] where P=(Fo^2^+2Fc^2^)/3'
_refine_ls_weighting_scheme calc
_refine_ls_wR_factor_gt 0.0443
_refine_ls_wR_factor_ref 0.0453
_reflns_number_gt 6022
_reflns_number_total 6372
_reflns_threshold_expression >2sigma(I)
_cod_data_source_file b702994b.txt
_cod_data_source_block (2)-sep603
_cod_original_sg_symbol_H-M P-1
_cod_original_formula_sum 'C29 H41 Cl1 N2 Pb1'
_cod_database_code 7005551

loop_
_symmetry_equiv_pos_as_xyz
'x, y, z'
'-x, -y, -z'

loop_
_atom_site_label
_atom_site_type_symbol
_atom_site_fract_x
_atom_site_fract_y
_atom_site_fract_z
_atom_site_U_iso_or_equiv
_atom_site_adp_type
_atom_site_occupancy
_atom_site_symmetry_multiplicity
_atom_site_calc_flag
_atom_site_refinement_flags
_atom_site_disorder_assembly
_atom_site_disorder_group
Pb Pb 0.424675(9) 0.668966(7) 0.616637(7) 0.02261(4) Uani 1 1 d . . .
Cl Cl 0.59262(7) 0.78497(7) 0.61493(6) 0.03873(16) Uani 1 1 d . . .
N1 N 0.3355(2) 0.78393(17) 0.49008(17) 0.0206(4) Uani 1 1 d . . .
N2 N 0.2345(2) 0.80442(17) 0.74474(17) 0.0210(4) Uani 1 1 d . . .
C1 C 0.2533(3) 0.8962(2) 0.5114(2) 0.0228(5) Uani 1 1 d . . .
C2 C 0.1917(3) 0.9577(2) 0.6197(2) 0.0248(5) Uani 1 1 d . . .
H2 H 0.1556 1.0413 0.6205 0.03 Uiso 1 1 calc R . .
C3 C 0.1751(2) 0.9162(2) 0.7257(2) 0.0212(5) Uani 1 1 d . . .
C4 C 0.2168(3) 0.9663(2) 0.4167(2) 0.0329(6) Uani 1 1 d . . .
H4A H 0.2705 1.021 0.3992 0.049 Uiso 1 1 calc R . .
H4B H 0.1141 1.0112 0.4398 0.049 Uiso 1 1 calc R . .
H4C H 0.2421 0.9122 0.3497 0.049 Uiso 1 1 calc R . .
C5 C 0.0789(3) 1.0062(2) 0.8254(2) 0.0302(6) Uani 1 1 d . . .
H5A H 0.0267 0.9679 0.8837 0.045 Uiso 1 1 calc R . .
H5B H 0.0106 1.0704 0.8007 0.045 Uiso 1 1 calc R . .
H5C H 0.1371 1.0385 0.8562 0.045 Uiso 1 1 calc R . .
C6 C 0.3818(3) 0.7184(2) 0.3819(2) 0.0208(5) Uani 1 1 d . . .
C7 C 0.5088(3) 0.7165(2) 0.2999(2) 0.0249(5) Uani 1 1 d . . .
C8 C 0.5592(3) 0.6379(3) 0.2033(2) 0.0315(6) Uani 1 1 d . . .
H8 H 0.6459 0.6341 0.1477 0.038 Uiso 1 1 calc R . .
C9 C 0.4865(3) 0.5652(2) 0.1861(2) 0.0302(6) Uani 1 1 d . . .
H9 H 0.5243 0.511 0.1204 0.036 Uiso 1 1 calc R . .
C10 C 0.3583(3) 0.5721(2) 0.2655(2) 0.0273(5) Uani 1 1 d . . .
H10 H 0.3062 0.5248 0.2522 0.033 Uiso 1 1 calc R . .
C11 C 0.3043(3) 0.6473(2) 0.3646(2) 0.0221(5) Uani 1 1 d . . .
C12 C 0.5885(3) 0.7989(2) 0.3124(2) 0.0288(6) Uani 1 1 d . . .
H12 H 0.5388 0.8454 0.3879 0.035 Uiso 1 1 calc R . .
C13 C 0.5863(3) 0.8860(3) 0.2216(3) 0.0399(7) Uani 1 1 d . . .
H13A H 0.6377 0.9384 0.2316 0.06 Uiso 1 1 calc R . .
H13B H 0.4871 0.9333 0.2285 0.06 Uiso 1 1 calc R . .
H13C H 0.6327 0.842 0.1467 0.06 Uiso 1 1 calc R . .
C14 C 0.7428(3) 0.7308(3) 0.3065(3) 0.0405(7) Uani 1 1 d . . .
H14A H 0.7904 0.7867 0.3154 0.061 Uiso 1 1 calc R . .
H14B H 0.7932 0.6838 0.2334 0.061 Uiso 1 1 calc R . .
H14C H 0.7441 0.6783 0.367 0.061 Uiso 1 1 calc R . .
C15 C 0.1634(3) 0.6528(2) 0.4507(2) 0.0247(5) Uani 1 1 d . . .
H15 H 0.1428 0.7121 0.5146 0.03 Uiso 1 1 calc R . .
C16 C 0.0401(3) 0.6941(3) 0.4003(3) 0.0430(7) Uani 1 1 d . . .
H16A H -0.0492 0.6974 0.4576 0.065 Uiso 1 1 calc R . .
H16B H 0.0589 0.6385 0.336 0.065 Uiso 1 1 calc R . .
H16C H 0.0314 0.7728 0.375 0.065 Uiso 1 1 calc R . .
C17 C 0.1721(3) 0.5344(3) 0.4984(3) 0.0370(7) Uani 1 1 d . . .
H17A H 0.0801 0.5413 0.5538 0.056 Uiso 1 1 calc R . .
H17B H 0.2472 0.5117 0.5348 0.056 Uiso 1 1 calc R . .
H17C H 0.1945 0.474 0.4371 0.056 Uiso 1 1 calc R . .
C18 C 0.1934(3) 0.7633(2) 0.8540(2) 0.0228(5) Uani 1 1 d . . .
C19 C 0.2617(3) 0.7718(2) 0.9339(2) 0.0242(5) Uani 1 1 d . . .
C20 C 0.2246(3) 0.7237(2) 1.0359(2) 0.0314(6) Uani 1 1 d . . .
H20 H 0.2701 0.7287 1.0906 0.038 Uiso 1 1 calc R . .
C21 C 0.1235(3) 0.6690(3) 1.0589(2) 0.0370(7) Uani 1 1 d . . .
H21 H 0.0995 0.637 1.1289 0.044 Uiso 1 1 calc R . .
C22 C 0.0566(3) 0.6607(3) 0.9794(2) 0.0352(6) Uani 1 1 d . . .
H22 H -0.0136 0.6234 0.9962 0.042 Uiso 1 1 calc R . .
C23 C 0.0903(3) 0.7060(2) 0.8757(2) 0.0267(5) Uani 1 1 d . . .
C24 C 0.3747(3) 0.8307(2) 0.9137(2) 0.0271(5) Uani 1 1 d . . .
H24 H 0.3836 0.8644 0.8393 0.033 Uiso 1 1 calc R . .
C25 C 0.3308(4) 0.9322(3) 1.0048(3) 0.0429(8) Uani 1 1 d . . .
H25A H 0.4053 0.9684 0.9901 0.064 Uiso 1 1 calc R . .
H25B H 0.3185 0.9015 1.0789 0.064 Uiso 1 1 calc R . .
H25C H 0.2405 0.9916 1.0039 0.064 Uiso 1 1 calc R . .
C26 C 0.5211(3) 0.7411(3) 0.9085(3) 0.0421(7) Uani 1 1 d . . .
H26A H 0.5915 0.7814 0.8956 0.063 Uiso 1 1 calc R . .
H26B H 0.551 0.6794 0.8466 0.063 Uiso 1 1 calc R . .
H26C H 0.5142 0.7052 0.9799 0.063 Uiso 1 1 calc R . .
C27 C 0.0184(3) 0.6940(2) 0.7882(2) 0.0297(6) Uani 1 1 d . . .
H27 H 0.0924 0.6774 0.7124 0.036 Uiso 1 1 calc R . .
C28 C -0.1031(4) 0.8074(3) 0.7864(3) 0.0476(8) Uani 1 1 d . . .
H28A H -0.1455 0.7954 0.7289 0.071 Uiso 1 1 calc R . .
H28B H -0.0652 0.8723 0.7687 0.071 Uiso 1 1 calc R . .
H28C H -0.1763 0.8272 0.8604 0.071 Uiso 1 1 calc R . .
C29 C -0.0416(4) 0.5923(3) 0.8041(3) 0.0426(7) Uani 1 1 d . . .
H29A H -0.0854 0.5887 0.7452 0.064 Uiso 1 1 calc R . .
H29B H -0.1138 0.6056 0.8783 0.064 Uiso 1 1 calc R . .
H29C H 0.0361 0.5176 0.7989 0.064 Uiso 1 1 calc R . .

loop_
_atom_site_aniso_label
_atom_site_aniso_U_11
_atom_site_aniso_U_22
_atom_site_aniso_U_33
_atom_site_aniso_U_23
_atom_site_aniso_U_13
_atom_site_aniso_U_12
Pb 0.02377(5) 0.02084(5) 0.02038(5) 0.00270(3) -0.00730(4) -0.00353(4)
Cl 0.0310(3) 0.0552(4) 0.0331(4) -0.0004(3) -0.0076(3) -0.0205(3)
N1 0.0223(10) 0.0221(10) 0.0192(10) 0.0046(8) -0.0075(8) -0.0090(8)
N2 0.0218(10) 0.0225(10) 0.0196(10) 0.0031(8) -0.0054(8) -0.0097(8)
C1 0.0227(12) 0.0221(12) 0.0262(13) 0.0069(10) -0.0082(10) -0.0108(10)
C2 0.0263(12) 0.0184(11) 0.0291(13) 0.0039(10) -0.0082(11) -0.0072(10)
C3 0.0173(11) 0.0212(11) 0.0254(12) -0.0015(9) -0.0047(10) -0.0084(9)
C4 0.0396(15) 0.0268(13) 0.0304(14) 0.0110(11) -0.0159(13) -0.0045(12)
C5 0.0287(13) 0.0263(13) 0.0295(14) -0.0021(11) -0.0029(11) -0.0068(11)
C6 0.0229(12) 0.0207(11) 0.0185(11) 0.0051(9) -0.0084(10) -0.0054(9)
C7 0.0256(12) 0.0283(13) 0.0215(12) 0.0070(10) -0.0076(10) -0.0100(10)
C8 0.0296(14) 0.0379(15) 0.0231(13) 0.0031(11) -0.0038(11) -0.0102(12)
C9 0.0388(15) 0.0286(13) 0.0205(13) -0.0001(10) -0.0085(11) -0.0083(12)
C10 0.0354(14) 0.0253(12) 0.0249(13) 0.0045(10) -0.0130(11) -0.0117(11)
C11 0.0233(12) 0.0209(11) 0.0236(12) 0.0053(10) -0.0103(10) -0.0067(10)
C12 0.0269(13) 0.0328(14) 0.0265(13) 0.0043(11) -0.0054(11) -0.0126(11)
C13 0.0411(17) 0.0411(16) 0.0441(18) 0.0186(14) -0.0143(14) -0.0217(14)
C14 0.0320(15) 0.0505(18) 0.0427(18) 0.0101(15) -0.0132(14) -0.0176(14)
C15 0.0243(12) 0.0255(12) 0.0259(13) 0.0001(10) -0.0086(10) -0.0098(10)
C16 0.0287(15) 0.0470(18) 0.0511(19) 0.0069(15) -0.0164(14) -0.0063(13)
C17 0.0352(15) 0.0356(15) 0.0390(16) 0.0086(13) -0.0066(13) -0.0149(13)
C18 0.0252(12) 0.0200(11) 0.0206(12) 0.0008(9) -0.0036(10) -0.0074(10)
C19 0.0272(13) 0.0228(12) 0.0203(12) 0.0006(10) -0.0045(10) -0.0079(10)
C20 0.0366(15) 0.0358(15) 0.0242(13) 0.0055(11) -0.0101(12) -0.0149(12)
C21 0.0481(18) 0.0409(16) 0.0243(14) 0.0102(12) -0.0073(13) -0.0218(14)
C22 0.0414(16) 0.0388(16) 0.0290(14) 0.0059(12) -0.0031(13) -0.0253(13)
C23 0.0285(13) 0.0268(13) 0.0236(13) 0.0011(10) -0.0036(11) -0.0119(11)
C24 0.0276(13) 0.0347(14) 0.0226(12) 0.0039(11) -0.0083(11) -0.0148(11)
C25 0.0500(19) 0.0511(19) 0.0359(16) -0.0038(14) -0.0085(15) -0.0318(16)
C26 0.0313(15) 0.0546(19) 0.0427(18) 0.0131(15) -0.0147(14) -0.0150(14)
C27 0.0328(14) 0.0338(14) 0.0266(13) 0.0011(11) -0.0052(11) -0.0202(12)
C28 0.0468(19) 0.0427(18) 0.069(2) 0.0102(16) -0.0317(18) -0.0233(15)
C29 0.0496(18) 0.0413(17) 0.0457(18) 0.0023(14) -0.0134(15) -0.0282(15)

loop_
_atom_type_symbol
_atom_type_description
_atom_type_scat_dispersion_real
_atom_type_scat_dispersion_imag
_atom_type_scat_source
C C 0.0033 0.0016 'International Tables Vol C Tables 4.2.6.8 and 6.1.1.4'
H H 0 0 'International Tables Vol C Tables 4.2.6.8 and 6.1.1.4'
Cl Cl 0.1484 0.1585 'International Tables Vol C Tables 4.2.6.8 and 6.1.1.4'
N N 0.0061 0.0033 'International Tables Vol C Tables 4.2.6.8 and 6.1.1.4'
Pb Pb -3.3944 10.1111 'International Tables Vol C Tables 4.2.6.8 and 6.1.1.4'

loop_
_geom_angle_atom_site_label_1
_geom_angle_atom_site_label_2
_geom_angle_atom_site_label_3
_geom_angle
_geom_angle_site_symmetry_1
_geom_angle_site_symmetry_3
_geom_angle_publ_flag
N2 Pb N1 82.77(7) . . ?
N2 Pb Cl 93.27(5) . . ?
N1 Pb Cl 91.13(5) . . ?
C1 N1 C6 123.4(2) . . ?
C1 N1 Pb 125.44(16) . . ?
C6 N1 Pb 111.19(14) . . ?
C3 N2 C18 121.8(2) . . ?
C3 N2 Pb 123.92(16) . . ?
C18 N2 Pb 113.87(14) . . ?
N1 C1 C2 124.2(2) . . ?
N1 C1 C4 120.1(2) . . ?
C2 C1 C4 115.7(2) . . ?
C3 C2 C1 130.6(2) . . ?
N2 C3 C2 124.9(2) . . ?
N2 C3 C5 118.9(2) . . ?
C2 C3 C5 116.2(2) . . ?
C7 C6 C11 121.0(2) . . ?
C7 C6 N1 120.6(2) . . ?
C11 C6 N1 118.1(2) . . ?
C8 C7 C6 117.8(2) . . ?
C8 C7 C12 120.0(2) . . ?
C6 C7 C12 122.1(2) . . ?
C9 C8 C7 122.0(3) . . ?
C8 C9 C10 119.4(2) . . ?
C9 C10 C11 121.1(2) . . ?
C10 C11 C6 118.6(2) . . ?
C10 C11 C15 120.0(2) . . ?
C6 C11 C15 121.3(2) . . ?
C7 C12 C14 111.8(2) . . ?
C7 C12 C13 110.9(2) . . ?
C14 C12 C13 109.5(2) . . ?
C11 C15 C17 111.7(2) . . ?
C11 C15 C16 111.2(2) . . ?
C17 C15 C16 110.4(2) . . ?
C19 C18 C23 121.0(2) . . ?
C19 C18 N2 120.6(2) . . ?
C23 C18 N2 118.3(2) . . ?
C20 C19 C18 118.4(2) . . ?
C20 C19 C24 118.7(2) . . ?
C18 C19 C24 122.9(2) . . ?
C21 C20 C19 121.3(3) . . ?
C20 C21 C22 119.9(3) . . ?
C21 C22 C23 121.3(3) . . ?
C22 C23 C18 118.0(2) . . ?
C22 C23 C27 120.8(2) . . ?
C18 C23 C27 121.1(2) . . ?
C19 C24 C25 111.1(2) . . ?
C19 C24 C26 111.3(2) . . ?
C25 C24 C26 110.2(2) . . ?
C23 C27 C28 112.6(2) . . ?
C23 C27 C29 113.3(2) . . ?
C28 C27 C29 108.0(2) . . ?

loop_
_geom_bond_atom_site_label_1
_geom_bond_atom_site_label_2
_geom_bond_distance
_geom_bond_site_symmetry_2
_geom_bond_publ_flag
Pb N2 2.280(2) . ?
Pb N1 2.290(2) . ?
Pb Cl 2.5653(7) . ?
N1 C1 1.320(3) . ?
N1 C6 1.435(3) . ?
N2 C3 1.335(3) . ?
N2 C18 1.438(3) . ?
C1 C2 1.407(4) . ?
C1 C4 1.512(3) . ?
C2 C3 1.392(4) . ?
C3 C5 1.517(3) . ?
C6 C7 1.407(3) . ?
C6 C11 1.410(3) . ?
C7 C8 1.394(4) . ?
C7 C12 1.520(4) . ?
C8 C9 1.385(4) . ?
C9 C10 1.385(4) . ?
C10 C11 1.392(4) . ?
C11 C15 1.522(4) . ?
C12 C14 1.525(4) . ?
C12 C13 1.537(4) . ?
C15 C17 1.524(4) . ?
C15 C16 1.530(4) . ?
C18 C19 1.406(3) . ?
C18 C23 1.417(3) . ?
C19 C20 1.395(4) . ?
C19 C24 1.522(3) . ?
C20 C21 1.377(4) . ?
C21 C22 1.390(4) . ?
C22 C23 1.391(4) . ?
C23 C27 1.526(4) . ?
C24 C25 1.531(4) . ?
C24 C26 1.534(4) . ?
C27 C28 1.532(4) . ?
C27 C29 1.533(4) . ?
